data_4337733
loop_
_publ_author_name
'K\"a\&s, Martina'
'Hohenberger, Johannes'
'Adelhardt, Mario'
'Zolnhofer, Eva M.'
'Mossin, Susanne'
'Heinemann, Frank W.'
'Sutter, J\"org'
'Meyer, Karsten'

_publ_section_title
;
 Synthesis and characterization of divalent manganese, iron, and cobalt
 complexes in tripodal phenolate/n-heterocyclic carbene ligand
 environments.
;
_journal_issue 5
_journal_name_full 'Inorganic chemistry'
_journal_page_first 2460
_journal_page_last 2470
_journal_paper_doi 10.1021/ic4024053
_journal_volume 53
_journal_year 2014
_chemical_formula_moiety 'C46 H56 Co N5 O, 3(C4 H8 O), F6 P'
_chemical_formula_sum 'C58 H80 Co F6 N5 O4 P'
_chemical_formula_weight 1115.17
_chemical_name_systematic
; 
 ? 
;
_space_group_IT_number 2
_symmetry_cell_setting triclinic
_symmetry_space_group_name_Hall '-P 1'
_symmetry_space_group_name_H-M 'P -1'
_atom_sites_solution_hydrogens geom
_atom_sites_solution_primary direct
_atom_sites_solution_secondary difmap
_audit_creation_method SHELXL-97
_cell_angle_alpha 100.652(4)
_cell_angle_beta 93.970(4)
_cell_angle_gamma 103.686(4)
_cell_formula_units_Z 2
_cell_length_a 9.655(2)
_cell_length_b 13.960(3)
_cell_length_c 21.756(4)
_cell_measurement_reflns_used 8118
_cell_measurement_temperature 100(2)
_cell_measurement_theta_max 27.92
_cell_measurement_theta_min 2.28
_cell_volume 2780.3(10)
_computing_cell_refinement 'Bruker SAINT'
_computing_data_collection 'Bruker APEX2'
_computing_data_reduction 'Bruker SAINT'
_computing_molecular_graphics 'SHELXTL 6.12 (Bruker AXS, 2002)'
_computing_publication_material 'SHELXTL 6.12 (Bruker AXS, 2002)'
_computing_structure_refinement 'SHELXTL 6.12 (Bruker AXS, 2002)'
_computing_structure_solution 'SHELXTL 6.12 (Bruker AXS, 2002)'
_diffrn_ambient_temperature 100(2)
_diffrn_detector_area_resol_mean 83.33
_diffrn_measured_fraction_theta_full 0.996
_diffrn_measured_fraction_theta_max 0.996
_diffrn_measurement_device_type 'Bruker Kappa APEX II'
_diffrn_measurement_method '\f and \w scans'
_diffrn_radiation_monochromator 'Quazar focussing montel optics'
_diffrn_radiation_source 'ImuS micro-focus tube'
_diffrn_radiation_type MoK\a
_diffrn_radiation_wavelength 0.71073
_diffrn_reflns_av_R_equivalents 0.0573
_diffrn_reflns_av_sigmaI/netI 0.0567
_diffrn_reflns_limit_h_max 12
_diffrn_reflns_limit_h_min -12
_diffrn_reflns_limit_k_max 17
_diffrn_reflns_limit_k_min -17
_diffrn_reflns_limit_l_max 27
_diffrn_reflns_limit_l_min -27
_diffrn_reflns_number 38039
_diffrn_reflns_theta_full 26.37
_diffrn_reflns_theta_max 26.37
_diffrn_reflns_theta_min 2.19
_exptl_absorpt_coefficient_mu 0.408
_exptl_absorpt_correction_T_max 0.746
_exptl_absorpt_correction_T_min 0.657
_exptl_absorpt_correction_type multi-scan
_exptl_absorpt_process_details 'SADABS, Bruker-AXS, 2008'
_exptl_crystal_colour green
_exptl_crystal_density_diffrn 1.332
_exptl_crystal_density_method 'not measured'
_exptl_crystal_description plate
_exptl_crystal_F_000 1182
_exptl_crystal_size_max 0.18
_exptl_crystal_size_mid 0.15
_exptl_crystal_size_min 0.07
_refine_diff_density_max 0.922
_refine_diff_density_min -0.599
_refine_diff_density_rms 0.070
_refine_ls_extinction_method none
_refine_ls_goodness_of_fit_ref 1.058
_refine_ls_hydrogen_treatment constr
_refine_ls_matrix_type full
_refine_ls_number_parameters 683
_refine_ls_number_reflns 11318
_refine_ls_number_restraints 18
_refine_ls_restrained_S_all 1.068
_refine_ls_R_factor_all 0.0762
_refine_ls_R_factor_gt 0.0544
_refine_ls_shift/su_max 0.001
_refine_ls_shift/su_mean 0.000
_refine_ls_structure_factor_coef Fsqd
_refine_ls_weighting_details 'calc w=1/[\s^2^(Fo^2^)+(0.0487P)^2^+4.1892P] where P=(Fo^2^+2Fc^2^)/3'
_refine_ls_weighting_scheme calc
_refine_ls_wR_factor_gt 0.1267
_refine_ls_wR_factor_ref 0.1366
_reflns_number_gt 8747
_reflns_number_total 11318
_reflns_threshold_expression >2sigma(I)
_cod_data_source_file ic4024053_si_002.cif
_cod_data_source_block mk1102
_cod_original_cell_volume 2780.5(10)
_cod_original_sg_symbol_Hall -P1
_cod_original_sg_symbol_H-M P-1
_cod_database_code 4337733

loop_
_symmetry_equiv_pos_as_xyz
'x, y, z'
'-x, -y, -z'

loop_
_atom_site_label
_atom_site_type_symbol
_atom_site_fract_x
_atom_site_fract_y
_atom_site_fract_z
_atom_site_U_iso_or_equiv
_atom_site_adp_type
_atom_site_occupancy
_atom_site_symmetry_multiplicity
_atom_site_calc_flag
_atom_site_refinement_flags
Co1 Co 0.92148(4) 0.66575(3) 0.735337(18) 0.01496(10) Uani 1 1 d .
O1 O 0.8333(2) 0.61001(15) 0.80007(9) 0.0184(4) Uani 1 1 d .
N1 N 0.7985(2) 0.55814(17) 0.65861(11) 0.0166(5) Uani 1 1 d .
N2 N 1.1174(2) 0.54641(17) 0.67585(11) 0.0180(5) Uani 1 1 d .
N3 N 1.2212(2) 0.63691(17) 0.76491(11) 0.0180(5) Uani 1 1 d .
N4 N 0.7147(2) 0.76222(17) 0.68737(11) 0.0177(5) Uani 1 1 d .
N5 N 0.9042(2) 0.88290(17) 0.71437(11) 0.0183(5) Uani 1 1 d .
C1 C 0.8945(3) 0.5474(2) 0.60816(13) 0.0205(6) Uani 1 1 d .
H1A H 0.9382 0.6155 0.6010 0.025 Uiso 1 1 calc R
H1B H 0.8340 0.5085 0.5687 0.025 Uiso 1 1 calc R
C2 C 1.0146(3) 0.4971(2) 0.61963(14) 0.0212(6) Uani 1 1 d .
H2A H 0.9711 0.4269 0.6231 0.025 Uiso 1 1 calc R
H2B H 1.0680 0.4941 0.5824 0.025 Uiso 1 1 calc R
C3 C 1.1016(3) 0.6196(2) 0.72369(13) 0.0183(6) Uani 1 1 d .
C4 C 1.2441(3) 0.5193(2) 0.68740(14) 0.0221(6) Uani 1 1 d .
H4A H 1.2784 0.4700 0.6609 0.026 Uiso 1 1 calc R
C5 C 1.3094(3) 0.5760(2) 0.74326(14) 0.0207(6) Uani 1 1 d .
H5A H 1.3987 0.5746 0.7639 0.025 Uiso 1 1 calc R
C6 C 0.6689(3) 0.5839(2) 0.63130(13) 0.0191(6) Uani 1 1 d .
H6A H 0.5905 0.5215 0.6182 0.023 Uiso 1 1 calc R
H6B H 0.6918 0.6107 0.5931 0.023 Uiso 1 1 calc R
C7 C 0.6158(3) 0.6609(2) 0.67638(14) 0.0191(6) Uani 1 1 d .
H7A H 0.5199 0.6636 0.6587 0.023 Uiso 1 1 calc R
H7B H 0.6059 0.6392 0.7171 0.023 Uiso 1 1 calc R
C8 C 0.8532(3) 0.7829(2) 0.71339(13) 0.0170(6) Uani 1 1 d .
C9 C 0.6794(3) 0.8462(2) 0.67291(14) 0.0215(6) Uani 1 1 d .
H9A H 0.5888 0.8495 0.6547 0.026 Uiso 1 1 calc R
C10 C 0.7987(3) 0.9225(2) 0.68976(14) 0.0223(6) Uani 1 1 d .
H10A H 0.8089 0.9903 0.6856 0.027 Uiso 1 1 calc R
C11 C 0.7559(3) 0.4637(2) 0.68391(13) 0.0175(6) Uani 1 1 d .
H11A H 0.8440 0.4474 0.7001 0.021 Uiso 1 1 calc R
H11B H 0.7058 0.4076 0.6488 0.021 Uiso 1 1 calc R
C12 C 0.6602(3) 0.4695(2) 0.73564(13) 0.0165(6) Uani 1 1 d .
C13 C 0.7076(3) 0.5411(2) 0.79272(13) 0.0162(6) Uani 1 1 d .
C14 C 0.6199(3) 0.5382(2) 0.84270(13) 0.0167(6) Uani 1 1 d .
C15 C 0.4922(3) 0.4623(2) 0.83291(13) 0.0184(6) Uani 1 1 d .
H15A H 0.4360 0.4576 0.8669 0.022 Uiso 1 1 calc R
C16 C 0.4424(3) 0.3934(2) 0.77648(14) 0.0198(6) Uani 1 1 d .
C17 C 0.5286(3) 0.3983(2) 0.72812(14) 0.0187(6) Uani 1 1 d .
H17A H 0.4971 0.3520 0.6890 0.022 Uiso 1 1 calc R
C18 C 1.2463(3) 0.7059(2) 0.82493(13) 0.0180(6) Uani 1 1 d .
C19 C 1.1938(3) 0.6703(2) 0.87676(14) 0.0184(6) Uani 1 1 d .
C20 C 1.2115(3) 0.7399(2) 0.93349(14) 0.0209(6) Uani 1 1 d .
H20A H 1.1741 0.7180 0.9692 0.025 Uiso 1 1 calc R
C21 C 1.2831(3) 0.8411(2) 0.93887(14) 0.0215(6) Uani 1 1 d .
C22 C 1.3418(3) 0.8709(2) 0.88722(14) 0.0216(6) Uani 1 1 d .
H22A H 1.3952 0.9388 0.8914 0.026 Uiso 1 1 calc R
C23 C 1.3256(3) 0.8053(2) 0.82941(14) 0.0201(6) Uani 1 1 d .
C24 C 1.1223(3) 0.5604(2) 0.87158(15) 0.0227(6) Uani 1 1 d .
H24A H 1.1855 0.5195 0.8540 0.034 Uiso 1 1 calc R
H24B H 1.0315 0.5422 0.8439 0.034 Uiso 1 1 calc R
H24C H 1.1035 0.5480 0.9135 0.034 Uiso 1 1 calc R
C25 C 1.2968(3) 0.9152(2) 1.00030(15) 0.0289(7) Uani 1 1 d .
H25A H 1.3662 0.9783 0.9989 0.043 Uiso 1 1 calc R
H25B H 1.3299 0.8869 1.0349 0.043 Uiso 1 1 calc R
H25C H 1.2032 0.9284 1.0071 0.043 Uiso 1 1 calc R
C26 C 1.3916(4) 0.8380(2) 0.77366(15) 0.0281(7) Uani 1 1 d .
H26A H 1.4472 0.9084 0.7860 0.042 Uiso 1 1 calc R
H26B H 1.3156 0.8314 0.7397 0.042 Uiso 1 1 calc R
H26C H 1.4551 0.7954 0.7589 0.042 Uiso 1 1 calc R
C27 C 1.0460(3) 0.9443(2) 0.73936(14) 0.0192(6) Uani 1 1 d .
C28 C 1.0804(3) 0.9732(2) 0.80442(14) 0.0203(6) Uani 1 1 d .
C29 C 1.2138(3) 1.0399(2) 0.82708(15) 0.0230(6) Uani 1 1 d .
H29A H 1.2388 1.0625 0.8713 0.028 Uiso 1 1 calc R
C30 C 1.3109(3) 1.0743(2) 0.78722(15) 0.0250(7) Uani 1 1 d .
C31 C 1.2725(3) 1.0425(2) 0.72282(15) 0.0256(7) Uani 1 1 d .
H31A H 1.3385 1.0660 0.6952 0.031 Uiso 1 1 calc R
C32 C 1.1398(3) 0.9768(2) 0.69714(14) 0.0211(6) Uani 1 1 d .
C33 C 0.9805(4) 0.9335(2) 0.84907(15) 0.0283(7) Uani 1 1 d .
H33A H 0.8818 0.9318 0.8338 0.043 Uiso 1 1 calc R
H33B H 1.0077 0.9776 0.8909 0.043 Uiso 1 1 calc R
H33C H 0.9867 0.8653 0.8516 0.043 Uiso 1 1 calc R
C34 C 1.4575(4) 1.1424(3) 0.81393(18) 0.0354(8) Uani 1 1 d .
H34A H 1.4485 1.1911 0.8512 0.053 Uiso 1 1 calc R
H34B H 1.4982 1.1785 0.7821 0.053 Uiso 1 1 calc R
H34C H 1.5208 1.1017 0.8258 0.053 Uiso 1 1 calc R
C35 C 1.1015(4) 0.9435(3) 0.62711(15) 0.0304(7) Uani 1 1 d .
H35A H 1.0689 0.8698 0.6159 0.046 Uiso 1 1 calc R
H35B H 1.1860 0.9663 0.6061 0.046 Uiso 1 1 calc R
H35C H 1.0245 0.9725 0.6136 0.046 Uiso 1 1 calc R
C36 C 0.6626(3) 0.6175(2) 0.90419(13) 0.0160(6) Uani 1 1 d .
C37 C 0.5944(3) 0.6823(2) 1.01201(14) 0.0238(7) Uani 1 1 d .
H37A H 0.5192 0.6702 1.0411 0.029 Uiso 1 1 calc R
C38 C 0.7226(3) 0.8045(2) 0.95132(14) 0.0216(6) Uani 1 1 d .
H38A H 0.7326 0.8728 0.9413 0.026 Uiso 1 1 calc R
C39 C 0.8521(3) 0.6949(2) 0.99876(13) 0.0209(6) Uani 1 1 d .
H39A H 0.9464 0.6917 1.0192 0.025 Uiso 1 1 calc R
C40 C 0.5501(3) 0.6017(2) 0.95071(13) 0.0198(6) Uani 1 1 d .
H40A H 0.4563 0.6047 0.9308 0.024 Uiso 1 1 calc R
H40B H 0.5388 0.5341 0.9606 0.024 Uiso 1 1 calc R
C41 C 0.8076(3) 0.6142(2) 0.93805(13) 0.0195(6) Uani 1 1 d .
H41A H 0.7988 0.5468 0.9482 0.023 Uiso 1 1 calc R
H41B H 0.8829 0.6249 0.9096 0.023 Uiso 1 1 calc R
C42 C 0.6090(3) 0.7870(2) 0.99645(14) 0.0236(6) Uani 1 1 d .
H42A H 0.5157 0.7912 0.9767 0.028 Uiso 1 1 calc R
H42B H 0.6375 0.8395 1.0356 0.028 Uiso 1 1 calc R
C43 C 0.8663(3) 0.7989(2) 0.98251(14) 0.0218(6) Uani 1 1 d .
H43A H 0.8967 0.8519 1.0214 0.026 Uiso 1 1 calc R
H43B H 0.9404 0.8107 0.9536 0.026 Uiso 1 1 calc R
C44 C 0.7380(3) 0.6776(2) 1.04392(14) 0.0237(6) Uani 1 1 d .
H44A H 0.7289 0.6109 1.0550 0.028 Uiso 1 1 calc R
H44B H 0.7667 0.7299 1.0832 0.028 Uiso 1 1 calc R
C45 C 0.6765(3) 0.7241(2) 0.89031(13) 0.0186(6) Uani 1 1 d .
H45A H 0.7483 0.7369 0.8605 0.022 Uiso 1 1 calc R
H45B H 0.5832 0.7280 0.8704 0.022 Uiso 1 1 calc R
C46 C 0.2968(3) 0.3197(2) 0.76727(15) 0.0243(7) Uani 1 1 d .
H46A H 0.2757 0.2998 0.8072 0.036 Uiso 1 1 calc R
H46B H 0.2965 0.2599 0.7355 0.036 Uiso 1 1 calc R
H46C H 0.2236 0.3515 0.7531 0.036 Uiso 1 1 calc R
P1 P 0.30729(10) 0.69755(7) 0.54080(4) 0.0284(2) Uani 1 1 d .
F11 F 0.3004(4) 0.80577(19) 0.53278(12) 0.0877(11) Uani 1 1 d .
F12 F 0.3237(2) 0.66744(15) 0.46761(8) 0.0359(5) Uani 1 1 d .
F13 F 0.1389(2) 0.6581(2) 0.52508(12) 0.0672(8) Uani 1 1 d .
F14 F 0.4768(3) 0.7325(3) 0.55591(11) 0.0804(10) Uani 1 1 d .
F15 F 0.2940(3) 0.72668(18) 0.61403(10) 0.0540(6) Uani 1 1 d .
F16 F 0.3140(3) 0.58791(18) 0.54941(11) 0.0563(6) Uani 1 1 d .
O100 O 0.8168(3) 0.09593(19) 0.61290(13) 0.0427(6) Uani 1 1 d .
C101 C 0.7830(4) 0.1907(3) 0.62779(18) 0.0409(9) Uani 1 1 d .
H10B H 0.8103 0.2305 0.5953 0.049 Uiso 1 1 calc R
H10C H 0.8339 0.2298 0.6692 0.049 Uiso 1 1 calc R
C102 C 0.6213(5) 0.1656(3) 0.6295(2) 0.0497(10) Uani 1 1 d .
H10D H 0.5974 0.1618 0.6726 0.060 Uiso 1 1 calc R
H10E H 0.5795 0.2167 0.6147 0.060 Uiso 1 1 calc R
C103 C 0.5678(5) 0.0647(3) 0.5856(2) 0.0609(13) Uani 1 1 d .
H10F H 0.5073 0.0697 0.5483 0.073 Uiso 1 1 calc R
H10G H 0.5106 0.0150 0.6071 0.073 Uiso 1 1 calc R
C104 C 0.7014(4) 0.0342(3) 0.56652(18) 0.0401(9) Uani 1 1 d .
H10H H 0.6914 -0.0381 0.5662 0.048 Uiso 1 1 calc R
H10I H 0.7191 0.0463 0.5240 0.048 Uiso 1 1 calc R
O200 O 0.7550(3) 0.6925(2) 0.40040(12) 0.0522(8) Uani 1 1 d .
C201 C 0.7120(5) 0.6820(4) 0.4603(2) 0.0631(14) Uani 1 1 d .
H20B H 0.7078 0.6130 0.4667 0.076 Uiso 1 1 calc R
H20C H 0.6157 0.6944 0.4637 0.076 Uiso 1 1 calc R
C202 C 0.8195(4) 0.7568(3) 0.50804(18) 0.0429(9) Uani 1 1 d .
H20D H 0.8886 0.7246 0.5265 0.051 Uiso 1 1 calc R
H20E H 0.7722 0.7885 0.5423 0.051 Uiso 1 1 calc R
C203 C 0.8948(4) 0.8343(3) 0.47284(16) 0.0412(9) Uani 1 1 d .
H20F H 0.8781 0.9012 0.4890 0.049 Uiso 1 1 calc R
H20G H 0.9994 0.8403 0.4763 0.049 Uiso 1 1 calc R
C204 C 0.8262(6) 0.7923(3) 0.4056(2) 0.0614(13) Uani 1 1 d .
H20H H 0.7578 0.8309 0.3944 0.074 Uiso 1 1 calc R
H20I H 0.9007 0.7979 0.3765 0.074 Uiso 1 1 calc R
O300 O 0.7933(3) 0.23570(19) 0.89373(12) 0.0397(6) Uani 1 1 d .
C301 C 0.8140(5) 0.3247(3) 0.8682(2) 0.0527(11) Uani 1 1 d U
H30A H 0.8786 0.3825 0.8982 0.063 Uiso 1 1 calc R
H30B H 0.7209 0.3409 0.8597 0.063 Uiso 1 1 calc R
C302 C 0.8774(8) 0.3048(4) 0.8098(3) 0.0880(17) Uani 1 1 d U
H30C H 0.9730 0.3522 0.8130 0.106 Uiso 1 1 calc R
H30D H 0.8155 0.3139 0.7742 0.106 Uiso 1 1 calc R
C303 C 0.8908(6) 0.2000(4) 0.7994(3) 0.0702(13) Uani 1 1 d U
H30E H 0.8208 0.1566 0.7639 0.084 Uiso 1 1 calc R
H30F H 0.9888 0.1970 0.7900 0.084 Uiso 1 1 calc R
C304 C 0.8610(4) 0.1681(3) 0.85810(18) 0.0405(9) Uani 1 1 d U
H30G H 0.7975 0.0989 0.8492 0.049 Uiso 1 1 calc R
H30H H 0.9516 0.1678 0.8823 0.049 Uiso 1 1 calc R

loop_
_atom_site_aniso_label
_atom_site_aniso_U_11
_atom_site_aniso_U_22
_atom_site_aniso_U_33
_atom_site_aniso_U_23
_atom_site_aniso_U_13
_atom_site_aniso_U_12
Co1 0.01347(19) 0.01428(19) 0.0163(2) 0.00171(15) 0.00244(14) 0.00296(14)
O1 0.0171(10) 0.0196(10) 0.0156(10) 0.0008(8) 0.0025(8) 0.0011(8)
N1 0.0168(12) 0.0154(12) 0.0164(12) 0.0021(10) 0.0029(9) 0.0022(9)
N2 0.0168(12) 0.0169(12) 0.0192(13) 0.0016(10) 0.0040(9) 0.0034(9)
N3 0.0156(12) 0.0167(12) 0.0214(13) 0.0025(10) 0.0034(9) 0.0044(9)
N4 0.0155(12) 0.0155(12) 0.0203(13) 0.0029(10) 0.0007(9) 0.0012(9)
N5 0.0163(12) 0.0147(12) 0.0226(13) 0.0034(10) 0.0008(10) 0.0021(9)
C1 0.0224(15) 0.0210(15) 0.0141(14) -0.0007(12) 0.0040(11) 0.0011(12)
C2 0.0235(15) 0.0193(15) 0.0181(15) -0.0023(12) 0.0059(12) 0.0040(12)
C3 0.0164(14) 0.0177(14) 0.0201(15) 0.0041(12) 0.0034(11) 0.0025(11)
C4 0.0219(15) 0.0215(15) 0.0266(17) 0.0052(13) 0.0108(12) 0.0106(12)
C5 0.0162(14) 0.0221(15) 0.0270(17) 0.0058(13) 0.0069(12) 0.0093(12)
C6 0.0188(14) 0.0182(14) 0.0181(15) 0.0031(12) -0.0005(11) 0.0016(11)
C7 0.0148(13) 0.0166(14) 0.0248(16) 0.0059(12) 0.0010(11) 0.0011(11)
C8 0.0162(13) 0.0167(14) 0.0176(14) 0.0032(11) 0.0034(11) 0.0031(11)
C9 0.0210(15) 0.0198(15) 0.0241(16) 0.0043(12) -0.0004(12) 0.0068(12)
C10 0.0225(15) 0.0179(15) 0.0265(17) 0.0051(13) -0.0008(12) 0.0060(12)
C11 0.0215(14) 0.0136(13) 0.0161(14) 0.0005(11) 0.0024(11) 0.0039(11)
C12 0.0183(14) 0.0142(13) 0.0183(14) 0.0045(11) 0.0029(11) 0.0056(11)
C13 0.0155(13) 0.0143(13) 0.0193(15) 0.0053(11) 0.0013(11) 0.0037(11)
C14 0.0175(14) 0.0155(14) 0.0187(14) 0.0055(11) 0.0026(11) 0.0053(11)
C15 0.0184(14) 0.0198(14) 0.0193(15) 0.0070(12) 0.0064(11) 0.0059(11)
C16 0.0203(14) 0.0163(14) 0.0224(15) 0.0035(12) 0.0037(12) 0.0035(11)
C17 0.0216(15) 0.0156(14) 0.0180(15) 0.0010(12) 0.0013(11) 0.0049(11)
C18 0.0150(13) 0.0193(14) 0.0198(15) 0.0027(12) -0.0001(11) 0.0065(11)
C19 0.0117(13) 0.0188(14) 0.0247(16) 0.0044(12) -0.0004(11) 0.0049(11)
C20 0.0165(14) 0.0270(16) 0.0213(15) 0.0084(13) 0.0038(11) 0.0066(12)
C21 0.0155(14) 0.0233(15) 0.0249(16) 0.0011(13) -0.0009(12) 0.0073(12)
C22 0.0166(14) 0.0176(15) 0.0289(17) 0.0018(13) -0.0009(12) 0.0044(11)
C23 0.0153(14) 0.0229(15) 0.0232(16) 0.0053(13) 0.0030(11) 0.0065(12)
C24 0.0211(15) 0.0205(15) 0.0267(17) 0.0054(13) 0.0051(12) 0.0045(12)
C25 0.0278(17) 0.0278(17) 0.0283(18) -0.0016(14) 0.0042(13) 0.0073(14)
C26 0.0327(18) 0.0225(16) 0.0284(18) 0.0074(14) 0.0054(14) 0.0037(13)
C27 0.0188(14) 0.0129(13) 0.0247(16) 0.0035(12) 0.0004(12) 0.0028(11)
C28 0.0212(15) 0.0145(14) 0.0245(16) 0.0022(12) 0.0000(12) 0.0055(11)
C29 0.0279(16) 0.0169(15) 0.0215(16) 0.0000(12) -0.0042(12) 0.0054(12)
C30 0.0203(15) 0.0190(15) 0.0322(18) 0.0044(13) -0.0042(13) 0.0012(12)
C31 0.0221(15) 0.0201(15) 0.0330(18) 0.0073(14) 0.0029(13) 0.0008(12)
C32 0.0214(15) 0.0173(14) 0.0247(16) 0.0053(12) 0.0018(12) 0.0046(12)
C33 0.0340(18) 0.0248(17) 0.0227(17) 0.0027(13) 0.0032(13) 0.0025(14)
C34 0.0250(17) 0.0276(18) 0.046(2) 0.0071(16) -0.0070(15) -0.0040(14)
C35 0.0301(17) 0.0350(19) 0.0215(17) 0.0036(14) 0.0045(13) 0.0004(14)
C36 0.0156(13) 0.0157(14) 0.0157(14) 0.0017(11) 0.0033(11) 0.0030(11)
C37 0.0201(15) 0.0299(17) 0.0196(16) 0.0009(13) 0.0072(12) 0.0049(13)
C38 0.0235(15) 0.0178(15) 0.0224(16) 0.0010(12) 0.0013(12) 0.0057(12)
C39 0.0185(14) 0.0277(16) 0.0166(15) 0.0028(12) 0.0010(11) 0.0076(12)
C40 0.0171(14) 0.0227(15) 0.0184(15) 0.0024(12) 0.0050(11) 0.0032(12)
C41 0.0175(14) 0.0239(15) 0.0184(15) 0.0041(12) 0.0031(11) 0.0080(12)
C42 0.0203(15) 0.0280(17) 0.0200(16) -0.0046(13) 0.0016(12) 0.0089(13)
C43 0.0202(15) 0.0242(16) 0.0169(15) -0.0021(12) 0.0032(11) 0.0024(12)
C44 0.0256(16) 0.0275(16) 0.0179(15) 0.0035(13) 0.0041(12) 0.0071(13)
C45 0.0191(14) 0.0183(14) 0.0183(15) 0.0026(12) 0.0010(11) 0.0055(11)
C46 0.0219(15) 0.0209(15) 0.0263(17) 0.0033(13) 0.0050(12) -0.0014(12)
P1 0.0352(5) 0.0276(5) 0.0203(4) 0.0047(4) 0.0036(3) 0.0042(4)
F11 0.190(4) 0.0339(14) 0.0494(16) 0.0152(12) 0.0352(19) 0.0385(18)
F12 0.0377(11) 0.0422(12) 0.0208(10) 0.0014(9) 0.0022(8) 0.0006(9)
F13 0.0331(13) 0.115(2) 0.0585(16) 0.0287(16) 0.0116(11) 0.0195(14)
F14 0.0394(14) 0.136(3) 0.0358(14) 0.0021(15) -0.0036(11) -0.0224(15)
F15 0.0859(18) 0.0547(15) 0.0254(11) 0.0069(10) 0.0188(11) 0.0236(13)
F16 0.0838(18) 0.0459(14) 0.0514(15) 0.0202(12) 0.0182(13) 0.0292(13)
O100 0.0451(15) 0.0353(14) 0.0500(16) 0.0181(13) -0.0017(12) 0.0099(12)
C101 0.052(2) 0.0306(19) 0.037(2) 0.0070(16) 0.0010(17) 0.0057(17)
C102 0.061(3) 0.041(2) 0.044(2) -0.0020(19) 0.015(2) 0.011(2)
C103 0.044(2) 0.048(3) 0.078(3) -0.015(2) 0.005(2) 0.009(2)
C104 0.052(2) 0.0291(19) 0.040(2) 0.0051(16) 0.0091(18) 0.0138(17)
O200 0.079(2) 0.0368(15) 0.0293(15) -0.0063(12) 0.0043(14) 0.0033(14)
C201 0.073(3) 0.058(3) 0.037(2) -0.007(2) 0.020(2) -0.015(2)
C202 0.049(2) 0.042(2) 0.031(2) 0.0071(17) 0.0025(17) -0.0002(18)
C203 0.050(2) 0.040(2) 0.0273(19) 0.0040(16) 0.0048(16) -0.0004(18)
C204 0.076(3) 0.051(3) 0.038(2) 0.008(2) -0.010(2) -0.016(2)
O300 0.0413(15) 0.0340(14) 0.0443(15) 0.0072(12) 0.0069(12) 0.0109(11)
C301 0.063(3) 0.029(2) 0.064(3) 0.010(2) 0.002(2) 0.0086(19)
C302 0.150(5) 0.041(3) 0.070(3) 0.013(2) 0.042(3) 0.008(3)
C303 0.091(3) 0.069(3) 0.073(3) 0.030(3) 0.037(3) 0.043(3)
C304 0.044(2) 0.039(2) 0.040(2) 0.0064(17) -0.0008(17) 0.0172(17)

loop_
_atom_type_symbol
_atom_type_description
_atom_type_scat_dispersion_real
_atom_type_scat_dispersion_imag
_atom_type_scat_source
C C 0.0033 0.0016 'International Tables Vol C Tables 4.2.6.8 and 6.1.1.4'
H H 0.0000 0.0000 'International Tables Vol C Tables 4.2.6.8 and 6.1.1.4'
N N 0.0061 0.0033 'International Tables Vol C Tables 4.2.6.8 and 6.1.1.4'
O O 0.0106 0.0060 'International Tables Vol C Tables 4.2.6.8 and 6.1.1.4'
F F 0.0171 0.0103 'International Tables Vol C Tables 4.2.6.8 and 6.1.1.4'
P P 0.1023 0.0942 'International Tables Vol C Tables 4.2.6.8 and 6.1.1.4'
Co Co 0.3494 0.9721 'International Tables Vol C Tables 4.2.6.8 and 6.1.1.4'

loop_
_geom_angle_atom_site_label_1
_geom_angle_atom_site_label_2
_geom_angle_atom_site_label_3
_geom_angle
O1 Co1 C3 108.40(10)
O1 Co1 C8 115.29(10)
C3 Co1 C8 133.33(11)
O1 Co1 N1 97.60(9)
C3 Co1 N1 94.42(11)
C8 Co1 N1 95.34(10)
C13 O1 Co1 125.74(17)
C1 N1 C6 107.8(2)
C1 N1 C11 111.8(2)
C6 N1 C11 110.7(2)
C1 N1 Co1 106.90(17)
C6 N1 Co1 115.36(17)
C11 N1 Co1 104.28(16)
C3 N2 C4 111.2(2)
C3 N2 C2 126.5(2)
C4 N2 C2 122.2(2)
C3 N3 C5 111.4(2)
C3 N3 C18 123.2(2)
C5 N3 C18 125.3(2)
C8 N4 C9 112.2(2)
C8 N4 C7 122.9(2)
C9 N4 C7 124.9(2)
C8 N5 C10 111.3(2)
C8 N5 C27 126.5(2)
C10 N5 C27 122.2(2)
N1 C1 C2 117.2(2)
N1 C1 H1A 108.0
C2 C1 H1A 108.0
N1 C1 H1B 108.0
C2 C1 H1B 108.0
H1A C1 H1B 107.2
N2 C2 C1 115.5(2)
N2 C2 H2A 108.4
C1 C2 H2A 108.4
N2 C2 H2B 108.4
C1 C2 H2B 108.4
H2A C2 H2B 107.5
N3 C3 N2 104.0(2)
N3 C3 Co1 129.5(2)
N2 C3 Co1 125.5(2)
C5 C4 N2 106.9(3)
C5 C4 H4A 126.6
N2 C4 H4A 126.6
C4 C5 N3 106.6(3)
C4 C5 H5A 126.7
N3 C5 H5A 126.7
N1 C6 C7 113.9(2)
N1 C6 H6A 108.8
C7 C6 H6A 108.8
N1 C6 H6B 108.8
C7 C6 H6B 108.8
H6A C6 H6B 107.7
N4 C7 C6 111.8(2)
N4 C7 H7A 109.3
C6 C7 H7A 109.3
N4 C7 H7B 109.3
C6 C7 H7B 109.3
H7A C7 H7B 107.9
N4 C8 N5 103.4(2)
N4 C8 Co1 116.56(19)
N5 C8 Co1 140.0(2)
C10 C9 N4 106.4(2)
C10 C9 H9A 126.8
N4 C9 H9A 126.8
C9 C10 N5 106.7(3)
C9 C10 H10A 126.6
N5 C10 H10A 126.6
N1 C11 C12 114.7(2)
N1 C11 H11A 108.6
C12 C11 H11A 108.6
N1 C11 H11B 108.6
C12 C11 H11B 108.6
H11A C11 H11B 107.6
C17 C12 C13 120.4(3)
C17 C12 C11 118.8(3)
C13 C12 C11 120.5(2)
O1 C13 C12 120.7(2)
O1 C13 C14 120.4(3)
C12 C13 C14 118.9(2)
C15 C14 C13 117.7(3)
C15 C14 C36 121.4(2)
C13 C14 C36 120.9(2)
C16 C15 C14 123.9(3)
C16 C15 H15A 118.0
C14 C15 H15A 118.0
C17 C16 C15 117.4(3)
C17 C16 C46 121.5(3)
C15 C16 C46 121.0(3)
C16 C17 C12 121.5(3)
C16 C17 H17A 119.2
C12 C17 H17A 119.2
C19 C18 C23 122.5(3)
C19 C18 N3 118.6(3)
C23 C18 N3 118.8(3)
C18 C19 C20 117.6(3)
C18 C19 C24 121.0(3)
C20 C19 C24 121.5(3)
C19 C20 C21 121.4(3)
C19 C20 H20A 119.3
C21 C20 H20A 119.3
C22 C21 C20 118.6(3)
C22 C21 C25 121.2(3)
C20 C21 C25 120.1(3)
C21 C22 C23 122.4(3)
C21 C22 H22A 118.8
C23 C22 H22A 118.8
C22 C23 C18 117.3(3)
C22 C23 C26 122.0(3)
C18 C23 C26 120.7(3)
C19 C24 H24A 109.5
C19 C24 H24B 109.5
H24A C24 H24B 109.5
C19 C24 H24C 109.5
H24A C24 H24C 109.5
H24B C24 H24C 109.5
C21 C25 H25A 109.5
C21 C25 H25B 109.5
H25A C25 H25B 109.5
C21 C25 H25C 109.5
H25A C25 H25C 109.5
H25B C25 H25C 109.5
C23 C26 H26A 109.5
C23 C26 H26B 109.5
H26A C26 H26B 109.5
C23 C26 H26C 109.5
H26A C26 H26C 109.5
H26B C26 H26C 109.5
C28 C27 C32 123.0(3)
C28 C27 N5 118.6(3)
C32 C27 N5 118.3(3)
C27 C28 C29 117.2(3)
C27 C28 C33 122.1(3)
C29 C28 C33 120.7(3)
C30 C29 C28 122.1(3)
C30 C29 H29A 119.0
C28 C29 H29A 119.0
C29 C30 C31 118.5(3)
C29 C30 C34 120.3(3)
C31 C30 C34 121.1(3)
C30 C31 C32 122.1(3)
C30 C31 H31A 118.9
C32 C31 H31A 118.9
C27 C32 C31 117.0(3)
C27 C32 C35 122.1(3)
C31 C32 C35 120.8(3)
C28 C33 H33A 109.5
C28 C33 H33B 109.5
H33A C33 H33B 109.5
C28 C33 H33C 109.5
H33A C33 H33C 109.5
H33B C33 H33C 109.5
C30 C34 H34A 109.5
C30 C34 H34B 109.5
H34A C34 H34B 109.5
C30 C34 H34C 109.5
H34A C34 H34C 109.5
H34B C34 H34C 109.5
C32 C35 H35A 109.5
C32 C35 H35B 109.5
H35A C35 H35B 109.5
C32 C35 H35C 109.5
H35A C35 H35C 109.5
H35B C35 H35C 109.5
C14 C36 C40 112.1(2)
C14 C36 C45 109.9(2)
C40 C36 C45 107.3(2)
C14 C36 C41 111.2(2)
C40 C36 C41 107.2(2)
C45 C36 C41 108.9(2)
C44 C37 C42 109.3(2)
C44 C37 C40 110.0(2)
C42 C37 C40 109.1(2)
C44 C37 H37A 109.4
C42 C37 H37A 109.4
C40 C37 H37A 109.4
C43 C38 C42 109.3(2)
C43 C38 C45 109.9(2)
C42 C38 C45 109.5(2)
C43 C38 H38A 109.3
C42 C38 H38A 109.3
C45 C38 H38A 109.3
C41 C39 C44 109.9(2)
C41 C39 C43 108.9(2)
C44 C39 C43 109.4(2)
C41 C39 H39A 109.6
C44 C39 H39A 109.6
C43 C39 H39A 109.6
C37 C40 C36 111.4(2)
C37 C40 H40A 109.4
C36 C40 H40A 109.4
C37 C40 H40B 109.4
C36 C40 H40B 109.4
H40A C40 H40B 108.0
C39 C41 C36 111.3(2)
C39 C41 H41A 109.4
C36 C41 H41A 109.4
C39 C41 H41B 109.4
C36 C41 H41B 109.4
H41A C41 H41B 108.0
C38 C42 C37 109.3(2)
C38 C42 H42A 109.8
C37 C42 H42A 109.8
C38 C42 H42B 109.8
C37 C42 H42B 109.8
H42A C42 H42B 108.3
C38 C43 C39 109.9(2)
C38 C43 H43A 109.7
C39 C43 H43A 109.7
C38 C43 H43B 109.7
C39 C43 H43B 109.7
H43A C43 H43B 108.2
C37 C44 C39 109.1(2)
C37 C44 H44A 109.9
C39 C44 H44A 109.9
C37 C44 H44B 109.9
C39 C44 H44B 109.9
H44A C44 H44B 108.3
C38 C45 C36 110.5(2)
C38 C45 H45A 109.5
C36 C45 H45A 109.5
C38 C45 H45B 109.5
C36 C45 H45B 109.5
H45A C45 H45B 108.1
C16 C46 H46A 109.5
C16 C46 H46B 109.5
H46A C46 H46B 109.5
C16 C46 H46C 109.5
H46A C46 H46C 109.5
H46B C46 H46C 109.5
F11 P1 F13 90.78(19)
F11 P1 F14 91.4(2)
F13 P1 F14 177.64(19)
F11 P1 F16 179.61(15)
F13 P1 F16 89.15(16)
F14 P1 F16 88.63(17)
F11 P1 F15 90.66(13)
F13 P1 F15 91.28(14)
F14 P1 F15 89.47(14)
F16 P1 F15 88.96(13)
F11 P1 F12 90.12(13)
F13 P1 F12 89.68(13)
F14 P1 F12 89.53(12)
F16 P1 F12 90.26(12)
F15 P1 F12 178.75(14)
C101 O100 C104 104.7(3)
O100 C101 C102 105.2(3)
O100 C101 H10B 110.7
C102 C101 H10B 110.7
O100 C101 H10C 110.7
C102 C101 H10C 110.7
H10B C101 H10C 108.8
C103 C102 C101 103.9(3)
C103 C102 H10D 111.0
C101 C102 H10D 111.0
C103 C102 H10E 111.0
C101 C102 H10E 111.0
H10D C102 H10E 109.0
C102 C103 C104 105.2(3)
C102 C103 H10F 110.7
C104 C103 H10F 110.7
C102 C103 H10G 110.7
C104 C103 H10G 110.7
H10F C103 H10G 108.8
O100 C104 C103 105.7(3)
O100 C104 H10H 110.6
C103 C104 H10H 110.6
O100 C104 H10I 110.6
C103 C104 H10I 110.6
H10H C104 H10I 108.7
C204 O200 C201 107.0(3)
O200 C201 C202 107.2(3)
O200 C201 H20B 110.3
C202 C201 H20B 110.3
O200 C201 H20C 110.3
C202 C201 H20C 110.3
H20B C201 H20C 108.5
C201 C202 C203 105.2(3)
C201 C202 H20D 110.7
C203 C202 H20D 110.7
C201 C202 H20E 110.7
C203 C202 H20E 110.7
H20D C202 H20E 108.8
C204 C203 C202 103.2(3)
C204 C203 H20F 111.1
C202 C203 H20F 111.1
C204 C203 H20G 111.1
C202 C203 H20G 111.1
H20F C203 H20G 109.1
O200 C204 C203 108.4(3)
O200 C204 H20H 110.0
C203 C204 H20H 110.0
O200 C204 H20I 110.0
C203 C204 H20I 110.0
H20H C204 H20I 108.4
C304 O300 C301 108.4(3)
O300 C301 C302 107.4(4)
O300 C301 H30A 110.2
C302 C301 H30A 110.2
O300 C301 H30B 110.2
C302 C301 H30B 110.2
H30A C301 H30B 108.5
C301 C302 C303 107.9(4)
C301 C302 H30C 110.1
C303 C302 H30C 110.1
C301 C302 H30D 110.1
C303 C302 H30D 110.1
H30C C302 H30D 108.4
C304 C303 C302 104.8(4)
C304 C303 H30E 110.8
C302 C303 H30E 110.8
C304 C303 H30F 110.8
C302 C303 H30F 110.8
H30E C303 H30F 108.9
O300 C304 C303 108.9(3)
O300 C304 H30G 109.9
C303 C304 H30G 109.9
O300 C304 H30H 109.9
C303 C304 H30H 109.9
H30G C304 H30H 108.3

loop_
_geom_bond_atom_site_label_1
_geom_bond_atom_site_label_2
_geom_bond_distance
Co1 O1 1.8897(19)
Co1 C3 2.009(3)
Co1 C8 2.023(3)
Co1 N1 2.099(2)
O1 C13 1.337(3)
N1 C1 1.493(4)
N1 C6 1.496(4)
N1 C11 1.501(3)
N2 C3 1.361(4)
N2 C4 1.384(4)
N2 C2 1.467(4)
N3 C3 1.357(4)
N3 C5 1.386(4)
N3 C18 1.440(4)
N4 C8 1.358(4)
N4 C9 1.378(4)
N4 C7 1.475(3)
N5 C8 1.362(4)
N5 C10 1.389(4)
N5 C27 1.440(4)
C1 C2 1.521(4)
C1 H1A 0.9900
C1 H1B 0.9900
C2 H2A 0.9900
C2 H2B 0.9900
C4 C5 1.343(4)
C4 H4A 0.9500
C5 H5A 0.9500
C6 C7 1.523(4)
C6 H6A 0.9900
C6 H6B 0.9900
C7 H7A 0.9900
C7 H7B 0.9900
C9 C10 1.347(4)
C9 H9A 0.9500
C10 H10A 0.9500
C11 C12 1.508(4)
C11 H11A 0.9900
C11 H11B 0.9900
C12 C17 1.395(4)
C12 C13 1.413(4)
C13 C14 1.425(4)
C14 C15 1.396(4)
C14 C36 1.532(4)
C15 C16 1.388(4)
C15 H15A 0.9500
C16 C17 1.387(4)
C16 C46 1.508(4)
C17 H17A 0.9500
C18 C19 1.394(4)
C18 C23 1.400(4)
C19 C20 1.395(4)
C19 C24 1.505(4)
C20 C21 1.399(4)
C20 H20A 0.9500
C21 C22 1.381(4)
C21 C25 1.507(4)
C22 C23 1.387(4)
C22 H22A 0.9500
C23 C26 1.503(4)
C24 H24A 0.9800
C24 H24B 0.9800
C24 H24C 0.9800
C25 H25A 0.9800
C25 H25B 0.9800
C25 H25C 0.9800
C26 H26A 0.9800
C26 H26B 0.9800
C26 H26C 0.9800
C27 C28 1.392(4)
C27 C32 1.394(4)
C28 C29 1.395(4)
C28 C33 1.502(4)
C29 C30 1.384(4)
C29 H29A 0.9500
C30 C31 1.385(5)
C30 C34 1.513(4)
C31 C32 1.396(4)
C31 H31A 0.9500
C32 C35 1.501(4)
C33 H33A 0.9800
C33 H33B 0.9800
C33 H33C 0.9800
C34 H34A 0.9800
C34 H34B 0.9800
C34 H34C 0.9800
C35 H35A 0.9800
C35 H35B 0.9800
C35 H35C 0.9800
C36 C40 1.541(4)
C36 C45 1.549(4)
C36 C41 1.551(4)
C37 C44 1.529(4)
C37 C42 1.536(4)
C37 C40 1.538(4)
C37 H37A 1.0000
C38 C43 1.527(4)
C38 C42 1.529(4)
C38 C45 1.534(4)
C38 H38A 1.0000
C39 C41 1.530(4)
C39 C44 1.532(4)
C39 C43 1.534(4)
C39 H39A 1.0000
C40 H40A 0.9900
C40 H40B 0.9900
C41 H41A 0.9900
C41 H41B 0.9900
C42 H42A 0.9900
C42 H42B 0.9900
C43 H43A 0.9900
C43 H43B 0.9900
C44 H44A 0.9900
C44 H44B 0.9900
C45 H45A 0.9900
C45 H45B 0.9900
C46 H46A 0.9800
C46 H46B 0.9800
C46 H46C 0.9800
P1 F11 1.569(3)
P1 F13 1.579(3)
P1 F14 1.585(3)
P1 F16 1.592(2)
P1 F15 1.592(2)
P1 F12 1.599(2)
O100 C101 1.423(4)
O100 C104 1.439(5)
C101 C102 1.521(6)
C101 H10B 0.9900
C101 H10C 0.9900
C102 C103 1.502(6)
C102 H10D 0.9900
C102 H10E 0.9900
C103 C104 1.512(6)
C103 H10F 0.9900
C103 H10G 0.9900
C104 H10H 0.9900
C104 H10I 0.9900
O200 C204 1.381(5)
O200 C201 1.418(5)
C201 C202 1.477(6)
C201 H20B 0.9900
C201 H20C 0.9900
C202 C203 1.516(5)
C202 H20D 0.9900
C202 H20E 0.9900
C203 C204 1.512(5)
C203 H20F 0.9900
C203 H20G 0.9900
C204 H20H 0.9900
C204 H20I 0.9900
O300 C304 1.418(4)
O300 C301 1.430(5)
C301 C302 1.456(7)
C301 H30A 0.9900
C301 H30B 0.9900
C302 C303 1.478(7)
C302 H30C 0.9900
C302 H30D 0.9900
C303 C304 1.454(6)
C303 H30E 0.9900
C303 H30F 0.9900
C304 H30G 0.9900
C304 H30H 0.9900

loop_
_geom_torsion_atom_site_label_1
_geom_torsion_atom_site_label_2
_geom_torsion_atom_site_label_3
_geom_torsion_atom_site_label_4
_geom_torsion
C3 Co1 O1 C13 -113.0(2)
C8 Co1 O1 C13 83.8(2)
N1 Co1 O1 C13 -15.8(2)
O1 Co1 N1 C1 -146.91(17)
C3 Co1 N1 C1 -37.65(18)
C8 Co1 N1 C1 96.65(18)
O1 Co1 N1 C6 93.20(18)
C3 Co1 N1 C6 -157.55(19)
C8 Co1 N1 C6 -23.3(2)
O1 Co1 N1 C11 -28.37(17)
C3 Co1 N1 C11 80.88(17)
C8 Co1 N1 C11 -144.82(17)
C6 N1 C1 C2 -165.6(2)
C11 N1 C1 C2 -43.8(3)
Co1 N1 C1 C2 69.7(3)
C3 N2 C2 C1 12.9(4)
C4 N2 C2 C1 -169.8(2)
N1 C1 C2 N2 -59.1(3)
C5 N3 C3 N2 0.0(3)
C18 N3 C3 N2 -176.5(2)
C5 N3 C3 Co1 168.2(2)
C18 N3 C3 Co1 -8.3(4)
C4 N2 C3 N3 0.0(3)
C2 N2 C3 N3 177.6(2)
C4 N2 C3 Co1 -168.8(2)
C2 N2 C3 Co1 8.8(4)
O1 Co1 C3 N3 -62.3(3)
C8 Co1 C3 N3 96.6(3)
N1 Co1 C3 N3 -161.8(3)
O1 Co1 C3 N2 103.6(2)
C8 Co1 C3 N2 -97.5(3)
N1 Co1 C3 N2 4.1(2)
C3 N2 C4 C5 0.0(3)
C2 N2 C4 C5 -177.7(2)
N2 C4 C5 N3 0.0(3)
C3 N3 C5 C4 0.0(3)
C18 N3 C5 C4 176.4(3)
C1 N1 C6 C7 -141.1(2)
C11 N1 C6 C7 96.3(3)
Co1 N1 C6 C7 -21.7(3)
C8 N4 C7 C6 -61.2(3)
C9 N4 C7 C6 118.8(3)
N1 C6 C7 N4 70.6(3)
C9 N4 C8 N5 -0.4(3)
C7 N4 C8 N5 179.6(2)
C9 N4 C8 Co1 -178.71(19)
C7 N4 C8 Co1 1.3(3)
C10 N5 C8 N4 0.3(3)
C27 N5 C8 N4 178.0(3)
C10 N5 C8 Co1 177.9(3)
C27 N5 C8 Co1 -4.4(5)
O1 Co1 C8 N4 -66.1(2)
C3 Co1 C8 N4 136.2(2)
N1 Co1 C8 N4 34.9(2)
O1 Co1 C8 N5 116.6(3)
C3 Co1 C8 N5 -41.2(4)
N1 Co1 C8 N5 -142.4(3)
C8 N4 C9 C10 0.4(3)
C7 N4 C9 C10 -179.6(3)
N4 C9 C10 N5 -0.2(3)
C8 N5 C10 C9 -0.1(3)
C27 N5 C10 C9 -177.8(3)
C1 N1 C11 C12 179.3(2)
C6 N1 C11 C12 -60.4(3)
Co1 N1 C11 C12 64.2(2)
N1 C11 C12 C17 124.1(3)
N1 C11 C12 C13 -60.6(3)
Co1 O1 C13 C12 30.2(3)
Co1 O1 C13 C14 -150.4(2)
C17 C12 C13 O1 -179.6(2)
C11 C12 C13 O1 5.3(4)
C17 C12 C13 C14 1.0(4)
C11 C12 C13 C14 -174.2(2)
O1 C13 C14 C15 -177.9(2)
C12 C13 C14 C15 1.6(4)
O1 C13 C14 C36 3.8(4)
C12 C13 C14 C36 -176.7(2)
C13 C14 C15 C16 -3.6(4)
C36 C14 C15 C16 174.7(3)
C14 C15 C16 C17 2.8(4)
C14 C15 C16 C46 -174.1(3)
C15 C16 C17 C12 0.0(4)
C46 C16 C17 C12 176.9(3)
C13 C12 C17 C16 -1.9(4)
C11 C12 C17 C16 173.4(3)
C3 N3 C18 C19 87.8(3)
C5 N3 C18 C19 -88.2(3)
C3 N3 C18 C23 -93.9(3)
C5 N3 C18 C23 90.2(3)
C23 C18 C19 C20 5.7(4)
N3 C18 C19 C20 -176.1(2)
C23 C18 C19 C24 -173.6(3)
N3 C18 C19 C24 4.7(4)
C18 C19 C20 C21 -1.9(4)
C24 C19 C20 C21 177.3(3)
C19 C20 C21 C22 -2.5(4)
C19 C20 C21 C25 178.2(3)
C20 C21 C22 C23 3.5(4)
C25 C21 C22 C23 -177.2(3)
C21 C22 C23 C18 0.0(4)
C21 C22 C23 C26 -179.1(3)
C19 C18 C23 C22 -4.8(4)
N3 C18 C23 C22 177.0(2)
C19 C18 C23 C26 174.4(3)
N3 C18 C23 C26 -3.9(4)
C8 N5 C27 C28 -74.6(4)
C10 N5 C27 C28 102.8(3)
C8 N5 C27 C32 109.0(3)
C10 N5 C27 C32 -73.5(4)
C32 C27 C28 C29 1.8(4)
N5 C27 C28 C29 -174.4(2)
C32 C27 C28 C33 -177.1(3)
N5 C27 C28 C33 6.7(4)
C27 C28 C29 C30 -1.9(4)
C33 C28 C29 C30 177.1(3)
C28 C29 C30 C31 1.1(4)
C28 C29 C30 C34 -176.8(3)
C29 C30 C31 C32 -0.2(5)
C34 C30 C31 C32 177.7(3)
C28 C27 C32 C31 -1.0(4)
N5 C27 C32 C31 175.2(3)
C28 C27 C32 C35 179.1(3)
N5 C27 C32 C35 -4.8(4)
C30 C31 C32 C27 0.1(4)
C30 C31 C32 C35 -179.9(3)
C15 C14 C36 C40 0.0(4)
C13 C14 C36 C40 178.2(2)
C15 C14 C36 C45 -119.3(3)
C13 C14 C36 C45 59.0(3)
C15 C14 C36 C41 120.0(3)
C13 C14 C36 C41 -61.7(3)
C44 C37 C40 C36 -59.9(3)
C42 C37 C40 C36 60.0(3)
C14 C36 C40 C37 -179.7(2)
C45 C36 C40 C37 -58.9(3)
C41 C36 C40 C37 58.0(3)
C44 C39 C41 C36 60.4(3)
C43 C39 C41 C36 -59.4(3)
C14 C36 C41 C39 178.8(2)
C40 C36 C41 C39 -58.4(3)
C45 C36 C41 C39 57.5(3)
C43 C38 C42 C37 -60.0(3)
C45 C38 C42 C37 60.5(3)
C44 C37 C42 C38 60.9(3)
C40 C37 C42 C38 -59.5(3)
C42 C38 C43 C39 59.7(3)
C45 C38 C43 C39 -60.6(3)
C41 C39 C43 C38 60.3(3)
C44 C39 C43 C38 -59.8(3)
C42 C37 C44 C39 -60.8(3)
C40 C37 C44 C39 59.0(3)
C41 C39 C44 C37 -59.4(3)
C43 C39 C44 C37 60.1(3)
C43 C38 C45 C36 59.0(3)
C42 C38 C45 C36 -61.2(3)
C14 C36 C45 C38 -178.7(2)
C40 C36 C45 C38 59.1(3)
C41 C36 C45 C38 -56.7(3)
C104 O100 C101 C102 39.6(4)
O100 C101 C102 C103 -27.3(4)
C101 C102 C103 C104 5.1(5)
C101 O100 C104 C103 -36.3(4)
C102 C103 C104 O100 18.4(5)
C204 O200 C201 C202 -30.5(5)
O200 C201 C202 C203 19.8(5)
C201 C202 C203 C204 -2.8(5)
C201 O200 C204 C203 28.7(5)
C202 C203 C204 O200 -15.6(5)
C304 O300 C301 C302 8.5(5)
O300 C301 C302 C303 1.7(7)
C301 C302 C303 C304 -10.8(7)
C301 O300 C304 C303 -15.7(5)
C302 C303 C304 O300 16.2(6)
